data_2203582
loop_
_publ_author_name
'Zeller, Matthias'
'Hunter, Allen D.'
'Perrine, Cynthia L.'
'Payton , John'

_publ_section_title
;
 Tricarbonyl(\h^6^-trifluoromethylbenzene)chromium(0)
;
_journal_issue 5
_journal_name_full 'Acta Crystallographica Section E'
_journal_page_first m668
_journal_page_last m669
_journal_paper_doi 10.1107/S1600536804009584
_journal_volume 60
_journal_year 2004
_chemical_formula_iupac '[Cr (C7 H5 F3) (C O)3]'
_chemical_formula_moiety 'C10 H5 Cr F3 O3'
_chemical_formula_sum 'C10 H5 Cr F3 O3'
_chemical_formula_weight 282.14
_chemical_name_systematic
;
Tricarbonyl(\h^6^-trifluoromethylbenzene)chromium(0)
;
_space_group_IT_number 14
_symmetry_cell_setting monoclinic
_symmetry_space_group_name_Hall '-P 2yn'
_symmetry_space_group_name_H-M 'P 1 21/n 1'
_atom_sites_solution_hydrogens difmap
_atom_sites_solution_primary direct
_atom_sites_solution_secondary difmap
_audit_creation_method SHELXL-97
_cell_angle_alpha 90.00
_cell_angle_beta 91.908(5)
_cell_angle_gamma 90.00
_cell_formula_units_Z 4
_cell_length_a 6.401(2)
_cell_length_b 11.500(4)
_cell_length_c 13.932(4)
_cell_measurement_reflns_used 7855
_cell_measurement_temperature 100(2)
_cell_measurement_theta_max 28.2765
_cell_measurement_theta_min 2.297
_cell_volume 1025.0(6)
_computing_cell_refinement 'SAINT-Plus (Bruker, 1997-1999)'
_computing_data_collection 'SMART (Bruker, 1997-2000)'
_computing_data_reduction SAINT-Plus
_computing_molecular_graphics SHELXTL
_computing_publication_material SHELXTL
_computing_structure_refinement SHELXTL
_computing_structure_solution 'SHELXTL (Bruker, 2000)'
_diffrn_ambient_temperature 100(2)
_diffrn_measured_fraction_theta_full 0.995
_diffrn_measured_fraction_theta_max 0.995
_diffrn_measurement_device_type 'Bruker SMART APEX CCD'
_diffrn_measurement_method \w
_diffrn_radiation_monochromator graphite
_diffrn_radiation_source 'fine-focus sealed tube'
_diffrn_radiation_type MoK\a
_diffrn_radiation_wavelength 0.71073
_diffrn_reflns_av_R_equivalents 0.0351
_diffrn_reflns_av_sigmaI/netI 0.0324
_diffrn_reflns_limit_h_max 8
_diffrn_reflns_limit_h_min -8
_diffrn_reflns_limit_k_max 15
_diffrn_reflns_limit_k_min -15
_diffrn_reflns_limit_l_max 18
_diffrn_reflns_limit_l_min -18
_diffrn_reflns_number 9901
_diffrn_reflns_theta_full 28.28
_diffrn_reflns_theta_max 28.28
_diffrn_reflns_theta_min 2.30
_exptl_absorpt_coefficient_mu 1.151
_exptl_absorpt_correction_T_max 0.851
_exptl_absorpt_correction_T_min 0.568
_exptl_absorpt_correction_type multi-scan
_exptl_absorpt_process_details '(SADABS in SAINT-Plus; Bruker, 1997-1999)'
_exptl_crystal_colour yellow
_exptl_crystal_density_diffrn 1.828
_exptl_crystal_density_method 'not measured'
_exptl_crystal_description plate
_exptl_crystal_F_000 560
_exptl_crystal_size_max 0.60
_exptl_crystal_size_mid 0.42
_exptl_crystal_size_min 0.14
_refine_diff_density_max 0.554
_refine_diff_density_min -0.308
_refine_ls_extinction_method none
_refine_ls_goodness_of_fit_ref 1.087
_refine_ls_hydrogen_treatment refall
_refine_ls_matrix_type full
_refine_ls_number_parameters 174
_refine_ls_number_reflns 2532
_refine_ls_number_restraints 0
_refine_ls_restrained_S_all 1.087
_refine_ls_R_factor_all 0.0313
_refine_ls_R_factor_gt 0.0287
_refine_ls_shift/su_max 0.000
_refine_ls_shift/su_mean 0.000
_refine_ls_structure_factor_coef Fsqd
_refine_ls_weighting_details 'calc w = 1/[\s^2^(Fo^2^)+(0.0440P)^2^+0.3633P] where P = (Fo^2^+2Fc^2^)/3'
_refine_ls_weighting_scheme calc
_refine_ls_wR_factor_gt 0.0794
_refine_ls_wR_factor_ref 0.0811
_reflns_number_gt 2328
_reflns_number_total 2532
_reflns_threshold_expression I>2\s(I)
_cod_data_source_file cv6300.cif
_cod_data_source_block I
_cod_depositor_comments
;
The following automatic conversions were performed:
'_symmetry_cell_setting' value 'Monoclinic' changed to 'monoclinic'
according to '/home/saulius/struct/CIF-dictionaries/cif_core.dic'
dictionary named 'cif_core.dic' version 2.4.1 from
2010-06-29.

'_exptl_absorpt_correction_type' value 'multi scan' changed
to 'multi-scan' according to
'/home/saulius/struct/CIF-dictionaries/cif_core.dic' dictionary named
'cif_core.dic' version 2.4.1 from 2010-06-29.

Automatic conversion script
Id: cif_fix_enum 1527 2010-12-29 10:47:43Z saulius 

The following automatic conversions were performed:

'_geom_bond_publ_flag' tag value 'yse' was replaced with 'yes' value.

Automatic conversion script
Id: cif_fix_values 1646 2011-03-28 12:23:43Z adriana 

The following automatic conversions were performed:

'_symmetry_cell_setting' value 'Monoclinic' changed to 'monoclinic'
according to /home/saulius/struct/CIF-dictionaries/cif_core.dic
dictionary named 'cif_core.dic' version 2.4.1 from
2010-06-29.

'_exptl_absorpt_correction_type' value 'multi scan'
changed to 'multi-scan' according to
/home/saulius/struct/CIF-dictionaries/cif_core.dic dictionary named
'cif_core.dic' version 2.4.1 from 2010-06-29.

Automatic conversion script
Id: cif_fix_values 1715 2011-07-08 13:25:40Z adriana 
;
_cod_original_cell_volume 1024.9(6)
_cod_original_sg_symbol_H-M 'P 21/n'
_cod_database_code 2203582
_cod_database_fobs_code 2203582

loop_
_symmetry_equiv_pos_as_xyz
'x, y, z'
'-x+1/2, y+1/2, -z+1/2'
'-x, -y, -z'
'x-1/2, -y-1/2, z-1/2'

loop_
_atom_site_label
_atom_site_fract_x
_atom_site_fract_y
_atom_site_fract_z
_atom_site_U_iso_or_equiv
_atom_site_adp_type
_atom_site_calc_flag
_atom_site_occupancy
_atom_site_type_symbol
Cr 0.16447(3) 0.686419(19) 0.372297(15) 0.01287(9) Uani d 1 Cr
F1 -0.29054(18) 0.85248(11) 0.56494(8) 0.0378(3) Uani d 1 F
F2 0.03693(18) 0.89038(9) 0.55724(7) 0.0330(3) Uani d 1 F
F3 -0.0630(2) 0.72975(10) 0.61930(7) 0.0354(3) Uani d 1 F
C1 -0.1033(2) 0.74859(13) 0.45116(10) 0.0165(3) Uani d 1 C
C2 -0.1220(2) 0.62634(13) 0.44223(11) 0.0173(3) Uani d 1 C
C3 -0.1165(2) 0.57438(14) 0.35114(11) 0.0186(3) Uani d 1 C
C4 -0.0946(2) 0.64474(14) 0.26832(11) 0.0188(3) Uani d 1 C
C5 -0.0811(2) 0.76561(14) 0.27682(10) 0.0182(3) Uani d 1 C
C6 -0.0829(2) 0.81803(13) 0.36911(11) 0.0165(3) Uani d 1 C
C7 -0.1045(3) 0.80531(14) 0.54825(11) 0.0221(3) Uani d 1 C
C11 0.3482(2) 0.80706(13) 0.34737(11) 0.0183(3) Uani d 1 C
C12 0.3322(2) 0.58674(13) 0.30382(10) 0.0168(3) Uani d 1 C
C13 0.3255(2) 0.65150(13) 0.48134(10) 0.0174(3) Uani d 1 C
O11 0.45842(18) 0.88258(11) 0.33138(10) 0.0280(3) Uani d 1 O
O12 0.43621(18) 0.52549(10) 0.26125(8) 0.0234(2) Uani d 1 O
O13 0.42822(18) 0.62937(11) 0.54840(8) 0.0250(3) Uani d 1 O
H2 -0.132(3) 0.5773(18) 0.4984(15) 0.025(5) Uiso d 1 H
H3 -0.120(3) 0.4984(18) 0.3436(14) 0.019(5) Uiso d 1 H
H4 -0.090(3) 0.6104(15) 0.2063(13) 0.013(4) Uiso d 1 H
H5 -0.064(3) 0.8122(16) 0.2264(15) 0.018(5) Uiso d 1 H
H6 -0.065(3) 0.8933(17) 0.3757(13) 0.018(4) Uiso d 1 H

loop_
_atom_site_aniso_label
_atom_site_aniso_U_11
_atom_site_aniso_U_22
_atom_site_aniso_U_33
_atom_site_aniso_U_12
_atom_site_aniso_U_13
_atom_site_aniso_U_23
Cr 0.01398(14) 0.01482(14) 0.00984(14) -0.00014(8) 0.00092(9) 0.00006(8)
F1 0.0344(6) 0.0486(7) 0.0311(6) 0.0131(5) 0.0098(5) -0.0132(5)
F2 0.0440(6) 0.0325(6) 0.0229(5) -0.0107(5) 0.0058(4) -0.0096(4)
F3 0.0617(8) 0.0322(6) 0.0126(5) 0.0052(5) 0.0045(5) 0.0022(4)
C1 0.0163(6) 0.0193(7) 0.0140(6) 0.0014(5) 0.0027(5) -0.0001(5)
C2 0.0154(6) 0.0195(7) 0.0172(7) -0.0003(5) 0.0037(5) 0.0024(5)
C3 0.0165(7) 0.0187(7) 0.0205(7) -0.0021(5) 0.0008(5) -0.0013(6)
C4 0.0159(7) 0.0248(8) 0.0155(7) -0.0014(6) -0.0015(5) -0.0032(6)
C5 0.0167(7) 0.0246(8) 0.0133(6) 0.0011(6) -0.0004(5) 0.0035(6)
C6 0.0168(7) 0.0161(7) 0.0167(7) 0.0012(5) 0.0020(5) 0.0018(5)
C7 0.0279(8) 0.0229(8) 0.0159(7) 0.0016(6) 0.0054(6) 0.0000(5)
C11 0.0155(7) 0.0207(7) 0.0186(7) 0.0030(5) 0.0002(5) 0.0017(5)
C12 0.0171(7) 0.0201(7) 0.0131(6) -0.0015(5) -0.0013(5) 0.0004(5)
C13 0.0185(7) 0.0192(7) 0.0147(6) -0.0018(5) 0.0038(5) -0.0010(5)
O11 0.0201(5) 0.0241(6) 0.0399(7) -0.0030(5) 0.0004(5) 0.0075(5)
O12 0.0231(6) 0.0265(6) 0.0206(6) 0.0036(5) 0.0013(4) -0.0055(4)
O13 0.0254(6) 0.0348(7) 0.0146(5) -0.0008(5) -0.0027(4) 0.0020(5)

loop_
_atom_type_symbol
_atom_type_description
_atom_type_scat_dispersion_real
_atom_type_scat_dispersion_imag
_atom_type_scat_source
C C 0.0033 0.0016 'International Tables Vol C Tables 4.2.6.8 and 6.1.1.4'
H H 0.0000 0.0000 'International Tables Vol C Tables 4.2.6.8 and 6.1.1.4'
O O 0.0106 0.0060 'International Tables Vol C Tables 4.2.6.8 and 6.1.1.4'
F F 0.0171 0.0103 'International Tables Vol C Tables 4.2.6.8 and 6.1.1.4'
Cr Cr 0.3209 0.6236 'International Tables Vol C Tables 4.2.6.8 and 6.1.1.4'

loop_
_geom_angle_atom_site_label_1
_geom_angle_atom_site_label_2
_geom_angle_atom_site_label_3
_geom_angle
_geom_angle_publ_flag
C13 Cr C12 88.40(7) yes
C13 Cr C11 88.67(7) yes
C12 Cr C11 89.12(7) yes
C13 Cr C1 94.76(6) ?
C12 Cr C1 159.50(6) ?
C11 Cr C1 111.17(6) ?
C13 Cr C6 123.30(6) ?
C12 Cr C6 147.85(6) ?
C11 Cr C6 86.66(7) ?
C1 Cr C6 37.43(5) ?
C13 Cr C2 91.02(6) ?
C12 Cr C2 122.33(6) ?
C11 Cr C2 148.53(6) ?
C1 Cr C2 37.52(6) ?
C6 Cr C2 67.42(6) ?
C13 Cr C4 150.80(6) ?
C12 Cr C4 87.91(6) ?
C11 Cr C4 120.21(7) ?
C1 Cr C4 79.47(6) ?
C6 Cr C4 67.15(6) ?
C2 Cr C4 66.92(6) ?
C13 Cr C5 160.78(6) ?
C12 Cr C5 110.82(6) ?
C11 Cr C5 91.23(7) ?
C1 Cr C5 67.41(6) ?
C6 Cr C5 37.57(6) ?
C2 Cr C5 79.14(6) ?
C4 Cr C5 36.71(6) ?
C13 Cr C3 114.13(6) ?
C12 Cr C3 93.04(6) ?
C11 Cr C3 157.14(6) ?
C1 Cr C3 67.18(6) ?
C6 Cr C3 79.45(6) ?
C2 Cr C3 36.88(6) ?
C4 Cr C3 37.29(6) ?
C5 Cr C3 66.74(6) ?
C6 C1 C2 120.20(13) yes
C6 C1 C7 119.31(13) yes
C2 C1 C7 120.49(13) yes
C6 C1 Cr 71.40(8) ?
C2 C1 Cr 72.34(8) ?
C7 C1 Cr 128.47(11) ?
C3 C2 C1 119.82(13) yes
C3 C2 Cr 71.89(8) ?
C1 C2 Cr 70.14(8) ?
C3 C2 H2 119.1(12) ?
C1 C2 H2 121.0(12) ?
Cr C2 H2 127.8(12) ?
C2 C3 C4 119.86(14) yes
C2 C3 Cr 71.23(9) ?
C4 C3 Cr 71.12(9) ?
C2 C3 H3 122.0(13) ?
C4 C3 H3 118.1(13) ?
Cr C3 H3 127.4(12) ?
C5 C4 C3 120.37(14) yes
C5 C4 Cr 71.75(8) ?
C3 C4 Cr 71.59(9) ?
C5 C4 H4 119.1(11) ?
C3 C4 H4 120.6(11) ?
Cr C4 H4 129.5(11) ?
C4 C5 C6 119.77(13) yes
C4 C5 Cr 71.54(9) ?
C6 C5 Cr 70.05(9) ?
C4 C5 H5 122.6(12) ?
C6 C5 H5 117.5(12) ?
Cr C5 H5 127.7(13) ?
C1 C6 C5 119.95(14) yes
C1 C6 Cr 71.17(9) ?
C5 C6 Cr 72.38(9) ?
C1 C6 H6 119.4(12) ?
C5 C6 H6 120.5(12) ?
Cr C6 H6 126.1(13) ?
F2 C7 F1 106.95(13) yes
F2 C7 F3 106.80(14) yes
F1 C7 F3 106.93(13) yes
F2 C7 C1 112.26(13) yes
F1 C7 C1 111.37(14) yes
F3 C7 C1 112.19(13) yes
O11 C11 Cr 178.77(14) yes
O12 C12 Cr 179.71(14) yes
O13 C13 Cr 178.99(13) yes

loop_
_geom_bond_atom_site_label_1
_geom_bond_atom_site_label_2
_geom_bond_distance
_geom_bond_publ_flag
Cr C13 1.8513(16) yes
Cr C12 1.8560(15) yes
Cr C11 1.8588(16) yes
Cr C1 2.1867(15) yes
Cr C6 2.1898(16) yes
Cr C2 2.2154(15) yes
Cr C4 2.2177(16) yes
Cr C5 2.2203(16) yes
Cr C3 2.2238(16) yes
F1 C7 1.336(2) yes
F2 C7 1.336(2) yes
F3 C7 1.3372(19) yes
C1 C6 1.404(2) yes
C1 C2 1.416(2) yes
C1 C7 1.502(2) yes
C2 C3 1.404(2) yes
C2 H2 0.97(2) ?
C3 C4 1.420(2) yes
C3 H3 0.88(2) ?
C4 C5 1.397(2) yes
C4 H4 0.952(18) ?
C5 C6 1.420(2) yes
C5 H5 0.89(2) ?
C6 H6 0.877(19) ?
C11 O11 1.146(2) yes
C12 O12 1.1478(18) yes
C13 O13 1.1527(19) yes
